data_4125240
loop_
_publ_author_name
'Wu, Jie'
'Cheng, Yangyang'
'Lan, Jingbo'
'Wu, Di'
'Qian, Shengyou'
'Yan, Lipeng'
'He, Zhen'
'Li, Xiaoyu'
'Wang, Kai'
'Zou, Bo'
'You, Jingsong'

_publ_section_title
;
 Molecular Engineering of Mechanochromic Materials by Programmed C-H
 Arylation: Making a Counterpoint in the Chromism Trend.
;
_journal_issue 39
_journal_name_full 'Journal of the American Chemical Society'
_journal_page_first 12803
_journal_page_last 12812
_journal_paper_doi 10.1021/jacs.6b03890
_journal_volume 138
_journal_year 2016
_chemical_formula_moiety 'C19 H16 Cl N5'
_chemical_formula_sum 'C19 H16 Cl N5'
_chemical_formula_weight 349.82
_chemical_name_systematic
;
 ?
;
_space_group_crystal_system triclinic
_space_group_IT_number 2
_space_group_name_Hall '-P 1'
_space_group_name_H-M_alt 'P -1'
_symmetry_space_group_name_Hall '-P 1'
_symmetry_space_group_name_H-M 'P -1'
_atom_sites_solution_hydrogens geom
_atom_sites_solution_primary iterative
_audit_creation_date 2014-06-22
_audit_creation_method
;
Olex2 1.2
(compiled 2014.06.18 svn.r2945 for OlexSys, GUI svn.r4846)
;
_cell_angle_alpha 100.727(4)
_cell_angle_beta 99.114(4)
_cell_angle_gamma 98.267(4)
_cell_formula_units_Z 2
_cell_length_a 7.6508(4)
_cell_length_b 8.3307(4)
_cell_length_c 13.6240(6)
_cell_measurement_reflns_used 5320
_cell_measurement_temperature 293
_cell_measurement_theta_max 72.4440
_cell_measurement_theta_min 5.4700
_cell_volume 828.86(7)
_computing_cell_refinement
;
CrysAlisPro, Agilent Technologies,
Version 1.171.37.33 (release 27-03-2014 CrysAlis171 .NET)
(compiled Mar 27 2014,17:12:48)
;
_computing_data_collection
;
CrysAlisPro, Agilent Technologies,
Version 1.171.37.33 (release 27-03-2014 CrysAlis171 .NET)
(compiled Mar 27 2014,17:12:48)
;
_computing_data_reduction
;
CrysAlisPro, Agilent Technologies,
Version 1.171.37.33 (release 27-03-2014 CrysAlis171 .NET)
(compiled Mar 27 2014,17:12:48)
;
_computing_molecular_graphics 'Olex2 (Dolomanov et al., 2009)'
_computing_publication_material 'Olex2 (Dolomanov et al., 2009)'
_computing_structure_refinement 'ShelXL (Sheldrick, 2008)'
_computing_structure_solution
;
Superflip (Palatinus & Chapuis, 2007;Palatinus & van der Lee, 2008;
Palatinus et al., 2012)
;
_diffrn_ambient_temperature 293
_diffrn_detector 'CCD plate'
_diffrn_detector_area_resol_mean 15.9595
_diffrn_detector_type EosS2
_diffrn_measured_fraction_theta_full 0.985
_diffrn_measured_fraction_theta_max 1.000
_diffrn_measurement_details
;
  1 omega  -31.00   53.00   1.0000    1.0600
omega____ theta____ kappa____ phi______ frames
    -       36.2921  -57.0000 -120.0000 84

  2 omega  -31.00   53.00   1.0000    1.0600
omega____ theta____ kappa____ phi______ frames
    -       36.2921  -57.0000  120.0000 84

  3 omega  -33.00   55.00   1.0000    1.0600
omega____ theta____ kappa____ phi______ frames
    -       36.2921  -38.0000   30.0000 88

  4 omega   20.00  104.00   1.0000    1.0600
omega____ theta____ kappa____ phi______ frames
    -       36.2921   57.0000    0.0000 84

  5 omega   20.00  104.00   1.0000    1.0600
omega____ theta____ kappa____ phi______ frames
    -       36.2921   57.0000   30.0000 84

  6 omega    1.00   75.00   1.0000    1.0600
omega____ theta____ kappa____ phi______ frames
    -       36.2921  -99.0000 -150.0000 74

  7 omega   10.00  104.00   1.0000    1.0600
omega____ theta____ kappa____ phi______ frames
    -       36.2921   77.0000  150.0000 94

  8 omega   23.00   90.00   1.0000    1.0600
omega____ theta____ kappa____ phi______ frames
    -       36.2921 -125.0000   90.0000 67

  9 omega   39.00  109.00   1.0000    4.2400
omega____ theta____ kappa____ phi______ frames
    -      108.0000  -94.0000   60.0000 70

 10 omega   38.00   91.00   1.0000    4.2400
omega____ theta____ kappa____ phi______ frames
    -      108.0000  -30.0000    0.0000 53

 11 omega   87.00  178.00   1.0000    4.2400
omega____ theta____ kappa____ phi______ frames
    -      108.0000   30.0000  150.0000 91

 12 omega   38.00   91.00   1.0000    4.2400
omega____ theta____ kappa____ phi______ frames
    -      108.0000  -30.0000   90.0000 53

 13 omega   41.00  126.00   1.0000    4.2400
omega____ theta____ kappa____ phi______ frames
    -      108.0000  -61.0000  -30.0000 85

 14 omega  100.00  178.00   1.0000    4.2400
omega____ theta____ kappa____ phi______ frames
    -      108.0000  111.0000  -90.0000 78

 15 omega   40.00   98.00   1.0000    4.2400
omega____ theta____ kappa____ phi______ frames
    -      108.0000  -45.0000 -120.0000 58

 16 omega   40.00   98.00   1.0000    4.2400
omega____ theta____ kappa____ phi______ frames
    -      108.0000  -45.0000   60.0000 58

 17 omega   38.00   91.00   1.0000    4.2400
omega____ theta____ kappa____ phi______ frames
    -      108.0000  -30.0000  -90.0000 53

 18 omega   40.00   98.00   1.0000    4.2400
omega____ theta____ kappa____ phi______ frames
    -      108.0000  -45.0000 -180.0000 58

 19 omega   38.00  116.00   1.0000    4.2400
omega____ theta____ kappa____ phi______ frames
    -      108.0000 -111.0000  -30.0000 78

 20 omega   87.00  178.00   1.0000    4.2400
omega____ theta____ kappa____ phi______ frames
    -      108.0000   30.0000   30.0000 91

 21 omega   39.00  109.00   1.0000    4.2400
omega____ theta____ kappa____ phi______ frames
    -      108.0000  -94.0000  -90.0000 70

 22 omega   57.00  150.00   1.0000    4.2400
omega____ theta____ kappa____ phi______ frames
    -      108.0000  178.0000  -60.0000 93

 23 omega   39.00  109.00   1.0000    4.2400
omega____ theta____ kappa____ phi______ frames
    -      108.0000  -94.0000 -180.0000 70

 24 omega   37.00  146.00   1.0000    4.2400
omega____ theta____ kappa____ phi______ frames
    -      108.0000  -15.0000 -180.0000 109

 25 omega   20.00  104.00   1.0000    1.0600
omega____ theta____ kappa____ phi______ frames
    -       36.2921   57.0000   60.0000 84

 26 omega   10.00  104.00   1.0000    1.0600
omega____ theta____ kappa____ phi______ frames
    -       36.2921   77.0000  -60.0000 94

 27 omega   10.00  104.00   1.0000    1.0600
omega____ theta____ kappa____ phi______ frames
    -       36.2921   77.0000   90.0000 94

 28 omega  -33.00   55.00   1.0000    1.0600
omega____ theta____ kappa____ phi______ frames
    -       36.2921  -38.0000  -60.0000 88

 29 omega   17.00  105.00   1.0000    1.0600
omega____ theta____ kappa____ phi______ frames
    -       36.2921   38.0000 -150.0000 88

 30 omega   10.00  104.00   1.0000    1.0600
omega____ theta____ kappa____ phi______ frames
    -       36.2921   77.0000 -120.0000 94

 31 omega   20.00  104.00   1.0000    1.0600
omega____ theta____ kappa____ phi______ frames
    -       36.2921   57.0000  -90.0000 84

 32 omega   87.00  178.00   1.0000    4.2400
omega____ theta____ kappa____ phi______ frames
    -      108.0000   30.0000  120.0000 91

 33 omega   81.00  176.00   1.0000    4.2400
omega____ theta____ kappa____ phi______ frames
    -      108.0000   77.0000   30.0000 95

 34 omega   81.00  176.00   1.0000    4.2400
omega____ theta____ kappa____ phi______ frames
    -      108.0000   77.0000  -90.0000 95

 35 omega   87.00  178.00   1.0000    4.2400
omega____ theta____ kappa____ phi______ frames
    -      108.0000   30.0000   90.0000 91

 36 omega   87.00  178.00   1.0000    4.2400
omega____ theta____ kappa____ phi______ frames
    -      108.0000   30.0000  -30.0000 91

 37 omega   91.00  176.00   1.0000    4.2400
omega____ theta____ kappa____ phi______ frames
    -      108.0000   45.0000 -180.0000 85

 38 omega   81.00  176.00   1.0000    4.2400
omega____ theta____ kappa____ phi______ frames
    -      108.0000   77.0000 -120.0000 95

 39 omega   91.00  176.00   1.0000    4.2400
omega____ theta____ kappa____ phi______ frames
    -      108.0000   45.0000  150.0000 85

 40 omega   91.00  176.00   1.0000    4.2400
omega____ theta____ kappa____ phi______ frames
    -      108.0000   45.0000  -30.0000 85

 41 omega   81.00  176.00   1.0000    4.2400
omega____ theta____ kappa____ phi______ frames
    -      108.0000   77.0000  -30.0000 95

 42 omega   81.00  176.00   1.0000    4.2400
omega____ theta____ kappa____ phi______ frames
    -      108.0000   77.0000 -150.0000 95

 43 omega   81.00  176.00   1.0000    4.2400
omega____ theta____ kappa____ phi______ frames
    -      108.0000   77.0000 -180.0000 95

 44 omega   91.00  176.00   1.0000    4.2400
omega____ theta____ kappa____ phi______ frames
    -      108.0000   45.0000   30.0000 85

 45 omega   70.00  178.00   1.0000    4.2400
omega____ theta____ kappa____ phi______ frames
    -      108.0000   15.0000  -90.0000 108
;
_diffrn_measurement_device 'four-circle diffractometer'
_diffrn_measurement_device_type 'New Gemini, Dual, Cu at zero, EosS2'
_diffrn_measurement_method '\w scans'
_diffrn_orient_matrix_UB_11 -0.0599300000
_diffrn_orient_matrix_UB_12 -0.1332083000
_diffrn_orient_matrix_UB_13 -0.0994057000
_diffrn_orient_matrix_UB_21 0.0721052000
_diffrn_orient_matrix_UB_22 0.1261791000
_diffrn_orient_matrix_UB_23 -0.0599958000
_diffrn_orient_matrix_UB_31 0.1848477000
_diffrn_orient_matrix_UB_32 -0.0540992000
_diffrn_orient_matrix_UB_33 0.0162080000
_diffrn_radiation_monochromator graphite
_diffrn_radiation_probe x-ray
_diffrn_radiation_type CuK\a
_diffrn_radiation_wavelength 1.54184
_diffrn_reflns_av_R_equivalents 0.0565
_diffrn_reflns_av_unetI/netI 0.0336
_diffrn_reflns_Laue_measured_fraction_full 0.985
_diffrn_reflns_Laue_measured_fraction_max 1.000
_diffrn_reflns_limit_h_max 9
_diffrn_reflns_limit_h_min -7
_diffrn_reflns_limit_k_max 9
_diffrn_reflns_limit_k_min -9
_diffrn_reflns_limit_l_max 16
_diffrn_reflns_limit_l_min -16
_diffrn_reflns_number 14709
_diffrn_reflns_point_group_measured_fraction_full 0.985
_diffrn_reflns_point_group_measured_fraction_max 1.000
_diffrn_reflns_theta_full 67.684
_diffrn_reflns_theta_max 67.078
_diffrn_reflns_theta_min 5.493
_diffrn_source 'Enhance (Cu) X-ray Source'
_exptl_absorpt_coefficient_mu 2.129
_exptl_absorpt_correction_T_max 1.00000
_exptl_absorpt_correction_T_min 0.19577
_exptl_absorpt_correction_type multi-scan
_exptl_absorpt_process_details
;
CrysAlisPro, Agilent Technologies,
Version 1.171.37.33 (release 27-03-2014 CrysAlis171 .NET)
(compiled Mar 27 2014,17:12:48)
Empirical absorption correction using spherical harmonics,
 implemented in SCALE3 ABSPACK scaling algorithm.
;
_exptl_crystal_density_diffrn 1.402
_exptl_crystal_description needle
_exptl_crystal_F_000 364
_exptl_crystal_size_max 0.2
_exptl_crystal_size_mid 0.1
_exptl_crystal_size_min 0.1
_refine_diff_density_max 0.254
_refine_diff_density_min -0.357
_refine_diff_density_rms 0.072
_refine_ls_extinction_method none
_refine_ls_goodness_of_fit_ref 1.049
_refine_ls_hydrogen_treatment constr
_refine_ls_matrix_type full
_refine_ls_number_parameters 228
_refine_ls_number_reflns 2957
_refine_ls_number_restraints 0
_refine_ls_restrained_S_all 1.049
_refine_ls_R_factor_all 0.0603
_refine_ls_R_factor_gt 0.0549
_refine_ls_shift/su_max 0.001
_refine_ls_shift/su_mean 0.000
_refine_ls_structure_factor_coef Fsqd
_refine_ls_weighting_details 'w=1/[\s^2^(Fo^2^)+(0.1110P)^2^+0.0460P] where P=(Fo^2^+2Fc^2^)/3'
_refine_ls_weighting_scheme calc
_refine_ls_wR_factor_gt 0.1463
_refine_ls_wR_factor_ref 0.1554
_reflns_Friedel_coverage 0.000
_reflns_number_gt 2573
_reflns_number_total 2957
_reflns_threshold_expression 'I > 2\s(I)'
_cod_data_source_file ja6b03890_si_007.cif
_cod_data_source_block wj-6-2
_cod_depositor_comments 'Adding full bibliography for 4125235--4125245.cif.'
_cod_database_code 4125240
_shelxl_version_number 2014-1
_shelx_space_group_comment
;
The symmetry employed for this shelxl refinement is uniquely defined
by the following loop, which should always be used as a source of
symmetry information in preference to the above space-group names.
They are only intended as comments.
;
_reflns_odcompleteness_completeness 99.97
_reflns_odcompleteness_iscentric 1
_reflns_odcompleteness_theta 66.97
_olex2_refinement_description
;
1. Fixed Uiso
 At 1.2 times of:
  All C(H) groups
 At 1.5 times of:
  All C(H,H,H) groups
2.a Aromatic/amide H refined with riding coordinates:
 C3(H3), C4(H4), C7(H7), C8(H8), C10(H10), C11(H11), C13(H13), C14(H14),
 C16(H16), C17(H17)
2.b Idealised Me refined as rotating group:
 C18(H18A,H18B,H18C), C19(H19A,H19B,H19C)
;
_olex2_submission_special_instructions 'No special instructions were received'

loop_
_space_group_symop_operation_xyz
'x, y, z'
'-x, -y, -z'

loop_
_atom_site_label
_atom_site_type_symbol
_atom_site_fract_x
_atom_site_fract_y
_atom_site_fract_z
_atom_site_U_iso_or_equiv
_atom_site_adp_type
_atom_site_occupancy
_atom_site_site_symmetry_order
_atom_site_calc_flag
_atom_site_refinement_flags_posn
Cl1 Cl 0.39246(11) 0.29746(9) 0.49631(5) 0.0833(3) Uani 1 1 d .
N1 N 0.30188(18) -0.06813(16) 0.89632(10) 0.0358(3) Uani 1 1 d .
N2 N 0.26202(19) 0.08300(17) 0.93092(11) 0.0375(3) Uani 1 1 d .
N3 N 0.24772(19) -0.07639(17) 1.04995(11) 0.0399(3) Uani 1 1 d .
N4 N 0.3238(2) -0.32034(19) 0.95394(13) 0.0471(4) Uani 1 1 d .
N5 N 0.0530(3) 0.6084(2) 1.28731(13) 0.0557(5) Uani 1 1 d .
C1 C 0.2306(2) 0.0707(2) 1.02351(12) 0.0368(4) Uani 1 1 d .
C2 C 0.2912(2) -0.1641(2) 0.96877(13) 0.0380(4) Uani 1 1 d .
C3 C 0.3639(3) -0.3771(2) 0.86480(16) 0.0490(5) Uani 1 1 d .
H3 H 0.3859 -0.4852 0.8515 0.059 Uiso 1 1 calc R
C4 C 0.3757(3) -0.2860(2) 0.78881(15) 0.0465(4) Uani 1 1 d .
H4 H 0.4046 -0.3345 0.7276 0.056 Uiso 1 1 calc R
C5 C 0.3450(2) -0.1264(2) 0.80385(13) 0.0393(4) Uani 1 1 d .
C6 C 0.1853(2) 0.20951(19) 1.09152(12) 0.0356(4) Uani 1 1 d .
C7 C 0.1497(2) 0.1948(2) 1.18670(13) 0.0417(4) Uani 1 1 d .
H7 H 0.1537 0.0945 1.2069 0.050 Uiso 1 1 calc R
C8 C 0.1086(3) 0.3254(2) 1.25186(13) 0.0432(4) Uani 1 1 d .
H8 H 0.0864 0.3121 1.3153 0.052 Uiso 1 1 calc R
C9 C 0.0999(2) 0.4785(2) 1.22381(13) 0.0395(4) Uani 1 1 d .
C10 C 0.1401(2) 0.4940(2) 1.12847(13) 0.0423(4) Uani 1 1 d .
H10 H 0.1392 0.5947 1.1084 0.051 Uiso 1 1 calc R
C11 C 0.1808(2) 0.3625(2) 1.06466(12) 0.0404(4) Uani 1 1 d .
H11 H 0.2060 0.3758 1.0018 0.049 Uiso 1 1 calc R
C12 C 0.3557(2) -0.0183(2) 0.72985(13) 0.0419(4) Uani 1 1 d .
C13 C 0.4451(2) 0.1462(2) 0.75830(14) 0.0455(4) Uani 1 1 d .
H13 H 0.4959 0.1917 0.8263 0.055 Uiso 1 1 calc R
C14 C 0.4590(3) 0.2420(2) 0.68664(16) 0.0514(5) Uani 1 1 d .
H14 H 0.5209 0.3509 0.7057 0.062 Uiso 1 1 calc R
C15 C 0.3803(3) 0.1747(3) 0.58656(16) 0.0549(5) Uani 1 1 d .
C16 C 0.2901(4) 0.0138(3) 0.55628(16) 0.0702(7) Uani 1 1 d .
H16 H 0.2366 -0.0299 0.4885 0.084 Uiso 1 1 calc R
C17 C 0.2802(3) -0.0822(3) 0.62853(16) 0.0602(6) Uani 1 1 d .
H17 H 0.2215 -0.1922 0.6085 0.072 Uiso 1 1 calc R
C18 C 0.0243(4) 0.5941(3) 1.38673(16) 0.0606(6) Uani 1 1 d .
H18A H -0.0725 0.5038 1.3812 0.091 Uiso 1 1 calc GR
H18B H -0.0058 0.6954 1.4204 0.091 Uiso 1 1 calc GR
H18C H 0.1320 0.5735 1.4253 0.091 Uiso 1 1 calc GR
C19 C 0.0377(3) 0.7622(3) 1.25632(17) 0.0585(5) Uani 1 1 d .
H19A H -0.0085 0.8330 1.3061 0.088 Uiso 1 1 calc GR
H19B H -0.0426 0.7405 1.1918 0.088 Uiso 1 1 calc GR
H19C H 0.1541 0.8159 1.2504 0.088 Uiso 1 1 calc GR

loop_
_atom_site_aniso_label
_atom_site_aniso_U_11
_atom_site_aniso_U_22
_atom_site_aniso_U_33
_atom_site_aniso_U_23
_atom_site_aniso_U_13
_atom_site_aniso_U_12
Cl1 0.1061(6) 0.0932(5) 0.0680(4) 0.0472(4) 0.0271(4) 0.0235(4)
N1 0.0358(7) 0.0314(6) 0.0379(7) 0.0049(5) 0.0051(5) 0.0043(5)
N2 0.0415(7) 0.0322(6) 0.0380(7) 0.0058(5) 0.0068(5) 0.0069(5)
N3 0.0423(7) 0.0363(7) 0.0405(7) 0.0093(5) 0.0061(6) 0.0053(6)
N4 0.0504(8) 0.0357(7) 0.0572(9) 0.0132(6) 0.0113(7) 0.0090(6)
N5 0.0833(12) 0.0438(8) 0.0437(9) 0.0057(7) 0.0209(8) 0.0184(8)
C1 0.0327(8) 0.0358(8) 0.0383(8) 0.0061(6) 0.0020(6) 0.0025(6)
C2 0.0365(8) 0.0341(8) 0.0426(8) 0.0093(6) 0.0054(6) 0.0047(6)
C3 0.0500(10) 0.0342(8) 0.0619(11) 0.0065(7) 0.0109(8) 0.0089(7)
C4 0.0462(9) 0.0394(9) 0.0514(10) 0.0011(7) 0.0118(8) 0.0076(7)
C5 0.0364(8) 0.0367(8) 0.0410(8) 0.0025(6) 0.0061(6) 0.0035(6)
C6 0.0332(8) 0.0358(8) 0.0347(8) 0.0048(6) 0.0025(6) 0.0032(6)
C7 0.0488(9) 0.0360(8) 0.0413(8) 0.0119(6) 0.0083(7) 0.0058(7)
C8 0.0517(10) 0.0434(9) 0.0349(8) 0.0094(7) 0.0108(7) 0.0062(7)
C9 0.0413(9) 0.0374(8) 0.0364(8) 0.0037(6) 0.0045(7) 0.0041(7)
C10 0.0511(10) 0.0357(8) 0.0402(9) 0.0101(7) 0.0072(7) 0.0075(7)
C11 0.0468(9) 0.0407(8) 0.0338(8) 0.0093(6) 0.0071(7) 0.0068(7)
C12 0.0405(9) 0.0442(9) 0.0402(9) 0.0046(7) 0.0102(7) 0.0074(7)
C13 0.0467(9) 0.0444(9) 0.0413(9) 0.0069(7) 0.0030(7) 0.0036(7)
C14 0.0516(10) 0.0453(9) 0.0575(11) 0.0132(8) 0.0100(8) 0.0063(8)
C15 0.0611(12) 0.0621(12) 0.0484(10) 0.0216(9) 0.0163(9) 0.0138(9)
C16 0.0949(18) 0.0700(14) 0.0363(9) 0.0068(9) 0.0056(10) -0.0024(12)
C17 0.0813(15) 0.0482(10) 0.0417(10) 0.0010(8) 0.0103(9) -0.0062(10)
C18 0.0856(15) 0.0509(10) 0.0450(10) 0.0017(8) 0.0210(10) 0.0134(10)
C19 0.0752(14) 0.0478(10) 0.0564(11) 0.0080(8) 0.0168(10) 0.0232(9)

loop_
_atom_type_symbol
_atom_type_description
_atom_type_scat_dispersion_real
_atom_type_scat_dispersion_imag
_atom_type_scat_source
C C 0.0181 0.0091 'International Tables Vol C Tables 4.2.6.8 and 6.1.1.4'
H H 0.0000 0.0000 'International Tables Vol C Tables 4.2.6.8 and 6.1.1.4'
N N 0.0311 0.0180 'International Tables Vol C Tables 4.2.6.8 and 6.1.1.4'
Cl Cl 0.3639 0.7018 'International Tables Vol C Tables 4.2.6.8 and 6.1.1.4'

loop_
_geom_angle_atom_site_label_1
_geom_angle_atom_site_label_2
_geom_angle_atom_site_label_3
_geom_angle
N2 N1 C2 110.08(13)
N2 N1 C5 127.63(14)
C5 N1 C2 122.28(15)
C1 N2 N1 101.78(13)
C2 N3 C1 103.32(14)
C3 N4 C2 115.27(17)
C9 N5 C18 120.50(17)
C9 N5 C19 120.87(17)
C18 N5 C19 118.59(18)
N2 C1 N3 115.71(15)
N2 C1 C6 121.39(15)
N3 C1 C6 122.89(15)
N3 C2 N1 109.11(14)
N3 C2 N4 128.36(17)
N4 C2 N1 122.53(16)
N4 C3 H3 117.7
N4 C3 C4 124.60(18)
C4 C3 H3 117.7
C3 C4 H4 119.8
C5 C4 C3 120.45(18)
C5 C4 H4 119.8
N1 C5 C12 119.96(15)
C4 C5 N1 114.85(17)
C4 C5 C12 125.18(17)
C7 C6 C1 121.03(15)
C7 C6 C11 117.57(16)
C11 C6 C1 121.38(15)
C6 C7 H7 119.3
C8 C7 C6 121.49(16)
C8 C7 H7 119.3
C7 C8 H8 119.5
C7 C8 C9 120.93(16)
C9 C8 H8 119.5
N5 C9 C8 121.30(16)
N5 C9 C10 121.34(17)
C8 C9 C10 117.37(16)
C9 C10 H10 119.6
C11 C10 C9 120.83(16)
C11 C10 H10 119.6
C6 C11 H11 119.1
C10 C11 C6 121.78(16)
C10 C11 H11 119.1
C13 C12 C5 122.03(15)
C17 C12 C5 119.46(16)
C17 C12 C13 118.48(18)
C12 C13 H13 119.7
C14 C13 C12 120.61(17)
C14 C13 H13 119.7
C13 C14 H14 120.3
C15 C14 C13 119.31(18)
C15 C14 H14 120.3
C14 C15 Cl1 119.38(17)
C16 C15 Cl1 119.14(17)
C16 C15 C14 121.5(2)
C15 C16 H16 120.6
C15 C16 C17 118.71(19)
C17 C16 H16 120.6
C12 C17 C16 121.39(19)
C12 C17 H17 119.3
C16 C17 H17 119.3
N5 C18 H18A 109.5
N5 C18 H18B 109.5
N5 C18 H18C 109.5
H18A C18 H18B 109.5
H18A C18 H18C 109.5
H18B C18 H18C 109.5
N5 C19 H19A 109.5
N5 C19 H19B 109.5
N5 C19 H19C 109.5
H19A C19 H19B 109.5
H19A C19 H19C 109.5
H19B C19 H19C 109.5

loop_
_geom_bond_atom_site_label_1
_geom_bond_atom_site_label_2
_geom_bond_distance
Cl1 C15 1.744(2)
N1 N2 1.355(2)
N1 C2 1.386(2)
N1 C5 1.372(2)
N2 C1 1.340(2)
N3 C1 1.358(2)
N3 C2 1.324(2)
N4 C2 1.344(2)
N4 C3 1.318(3)
N5 C9 1.382(2)
N5 C18 1.430(3)
N5 C19 1.436(3)
C1 C6 1.460(2)
C3 H3 0.9300
C3 C4 1.399(3)
C4 H4 0.9300
C4 C5 1.367(3)
C5 C12 1.476(3)
C6 C7 1.390(2)
C6 C11 1.394(2)
C7 H7 0.9300
C7 C8 1.378(3)
C8 H8 0.9300
C8 C9 1.405(3)
C9 C10 1.406(3)
C10 H10 0.9300
C10 C11 1.372(3)
C11 H11 0.9300
C12 C13 1.395(3)
C12 C17 1.381(3)
C13 H13 0.9300
C13 C14 1.378(3)
C14 H14 0.9300
C14 C15 1.376(3)
C15 C16 1.372(3)
C16 H16 0.9300
C16 C17 1.383(3)
C17 H17 0.9300
C18 H18A 0.9600
C18 H18B 0.9600
C18 H18C 0.9600
C19 H19A 0.9600
C19 H19B 0.9600
C19 H19C 0.9600

loop_
_geom_torsion_atom_site_label_1
_geom_torsion_atom_site_label_2
_geom_torsion_atom_site_label_3
_geom_torsion_atom_site_label_4
_geom_torsion
Cl1 C15 C16 C17 -179.6(2)
N1 N2 C1 N3 0.05(18)
N1 N2 C1 C6 178.61(13)
N1 C5 C12 C13 45.8(2)
N1 C5 C12 C17 -136.3(2)
N2 N1 C2 N3 -0.89(18)
N2 N1 C2 N4 179.77(15)
N2 N1 C5 C4 -178.79(15)
N2 N1 C5 C12 1.4(2)
N2 C1 C6 C7 178.81(15)
N2 C1 C6 C11 -2.9(2)
N3 C1 C6 C7 -2.7(2)
N3 C1 C6 C11 175.59(15)
N4 C3 C4 C5 0.1(3)
N5 C9 C10 C11 -177.86(17)
C1 N3 C2 N1 0.85(17)
C1 N3 C2 N4 -179.87(17)
C1 C6 C7 C8 179.35(15)
C1 C6 C11 C10 -179.35(15)
C2 N1 N2 C1 0.50(16)
C2 N1 C5 C4 0.3(2)
C2 N1 C5 C12 -179.57(14)
C2 N3 C1 N2 -0.58(18)
C2 N3 C1 C6 -179.11(14)
C2 N4 C3 C4 0.7(3)
C3 N4 C2 N1 -1.0(3)
C3 N4 C2 N3 179.77(17)
C3 C4 C5 N1 -0.6(3)
C3 C4 C5 C12 179.27(16)
C4 C5 C12 C13 -134.0(2)
C4 C5 C12 C17 43.8(3)
C5 N1 N2 C1 179.65(15)
C5 N1 C2 N3 179.90(14)
C5 N1 C2 N4 0.6(2)
C5 C12 C13 C14 177.32(17)
C5 C12 C17 C16 -178.7(2)
C6 C7 C8 C9 0.5(3)
C7 C6 C11 C10 -1.0(3)
C7 C8 C9 N5 177.85(17)
C7 C8 C9 C10 -2.0(3)
C8 C9 C10 C11 1.9(3)
C9 C10 C11 C6 -0.5(3)
C11 C6 C7 C8 1.0(3)
C12 C13 C14 C15 1.3(3)
C13 C12 C17 C16 -0.8(4)
C13 C14 C15 Cl1 178.27(16)
C13 C14 C15 C16 -0.8(4)
C14 C15 C16 C17 -0.5(4)
C15 C16 C17 C12 1.3(4)
C17 C12 C13 C14 -0.5(3)
C18 N5 C9 C8 4.4(3)
C18 N5 C9 C10 -175.78(19)
C19 N5 C9 C8 -177.60(19)
C19 N5 C9 C10 2.2(3)
